data_2201327
loop_
_publ_author_name
'Dubberley, Stuart R.'
'Mountford, Philip'
'Adams, Nico'

_publ_section_title
;
 Tris(1-lithio-4,7-dimethyl-1,4,7-triazacyclononane)
;
_journal_issue 7
_journal_name_full 'Acta Crystallographica Section E'
_journal_page_first m342
_journal_page_last m343
_journal_paper_doi 10.1107/S160053680201019X
_journal_volume 58
_journal_year 2002
_chemical_formula_iupac '[Li3 (C8 H18 N3)3]'
_chemical_formula_moiety 'C24 H54 Li3 N9'
_chemical_formula_sum 'C24 H54 Li3 N9'
_chemical_formula_weight 489.58
_chemical_name_systematic
;
 Tris(1-lithio-4,7-dimethyl-1,4,7-triazacyclononane)
;
_space_group_IT_number 14
_symmetry_cell_setting monoclinic
_symmetry_space_group_name_Hall '-P 2ybc'
_symmetry_space_group_name_H-M 'P 1 21/c 1'
_atom_sites_solution_hydrogens geom
_atom_sites_solution_primary direct
_cell_angle_alpha 90.00
_cell_angle_beta 103.374(2)
_cell_angle_gamma 90.00
_cell_formula_units_Z 4
_cell_length_a 11.8682(2)
_cell_length_b 11.8465(3)
_cell_length_c 22.1205(4)
_cell_measurement_reflns_used 6459
_cell_measurement_temperature 150
_cell_measurement_theta_max 27.485
_cell_measurement_theta_min 2.910
_cell_volume 3025.73(11)
_computing_cell_refinement
;
DENZO
;
_computing_data_collection
;
COLLECT (Nonius, 2000)
;
_computing_data_reduction
;
DENZO (Otwinowski & Minor, 1997)
;
_computing_molecular_graphics
;
CAMERON (Watkin et al., 1996)
;
_computing_publication_material
;
CRYSTALS
;
_computing_structure_refinement
;
CRYSTALS (Watkin et al., 2001)
;
_computing_structure_solution
;
SIR97 (Altomare et al., 1999)
;
_diffrn_ambient_temperature 150
_diffrn_measured_fraction_theta_max 0.998
_diffrn_measurement_device_type
;
Enraf Nonius Kappa CCD
;
_diffrn_measurement_method '\f and \w'
_diffrn_radiation_monochromator graphite
_diffrn_radiation_type 'Mo K\a'
_diffrn_radiation_wavelength 0.71073
_diffrn_reflns_av_R_equivalents 0.029
_diffrn_reflns_limit_h_max 15
_diffrn_reflns_limit_h_min -15
_diffrn_reflns_limit_k_max 13
_diffrn_reflns_limit_k_min -15
_diffrn_reflns_limit_l_max 28
_diffrn_reflns_limit_l_min -28
_diffrn_reflns_number 11636
_diffrn_reflns_theta_max 27.48
_diffrn_reflns_theta_min 3.32
_exptl_absorpt_coefficient_mu 0.065
_exptl_absorpt_correction_T_max 0.983
_exptl_absorpt_correction_T_min 0.979
_exptl_absorpt_correction_type multi-scan
_exptl_absorpt_process_details '(DENZO; Otwinowski & Minor, 1997)'
_exptl_crystal_colour colourless
_exptl_crystal_density_diffrn 1.075
_exptl_crystal_density_meas ?
_exptl_crystal_description block
_exptl_crystal_F_000 1080.248
_exptl_crystal_size_max 0.42
_exptl_crystal_size_mid 0.32
_exptl_crystal_size_min 0.26
_refine_diff_density_max 0.44
_refine_diff_density_min -0.37
_refine_ls_extinction_coef 79(18)
_refine_ls_extinction_method 'Larson (1967)'
_refine_ls_goodness_of_fit_ref 1.0324
_refine_ls_hydrogen_treatment constr
_refine_ls_matrix_type full
_refine_ls_number_parameters 326
_refine_ls_number_reflns 6275
_refine_ls_number_restraints 0
_refine_ls_R_factor_gt 0.0577
_refine_ls_shift/su_max 0.0254
_refine_ls_structure_factor_coef F
_refine_ls_weighting_details
;
Chebyshev polynomial with coefficients 1.30, 1.35, 0.971, 0.203
(CRYSTALS; Watkin et al., 2001)
;
_refine_ls_weighting_scheme calc
_refine_ls_wR_factor_ref 0.0711
_reflns_number_gt 4174
_reflns_number_total 6922
_reflns_threshold_expression I>2\s(I)
_cod_data_source_file cf6183.cif
_cod_data_source_block I
_cod_depositor_comments
;
The following automatic conversions were performed:

'_exptl_crystal_density_meas' value 'not measured' was changed to '?'
- the value is perceived as not measured.

Automatic conversion script
Id: cif_fix_values 3008 2015-01-20 13:52:24Z robertas 

The following automatic conversions were performed:

'_atom_sites_solution_primary' value 'direct methods' was changed to
'direct'.

'_atom_sites_solution_hydrogens' value 'geometric' was changed to
'geom'.

Automatic conversion script
Id: cif_fix_values 6452 2018-10-05 10:23:21Z andrius 
;
_cod_original_cell_volume 3025.70(10)
_cod_original_sg_symbol_H-M 'P 21/c'
_cod_database_code 2201327

loop_
_symmetry_equiv_pos_as_xyz
x,y,z
-x,-y,-z
-x,y+1/2,-z+1/2
x,-y+1/2,z+1/2

loop_
_atom_site_label
_atom_site_fract_x
_atom_site_fract_y
_atom_site_fract_z
_atom_site_U_iso_or_equiv
_atom_site_adp_type
_atom_site_occupancy
_atom_site_type_symbol
Li1 0.7455(3) 0.4257(3) 0.66757(14) 0.0305 Uani 1.0000 LI
Li2 0.8115(3) 0.3248(3) 0.54923(13) 0.0294 Uani 1.0000 LI
Li3 0.6191(3) 0.2097(3) 0.60585(14) 0.0321 Uani 1.0000 LI
N3 0.90328(14) 0.44360(14) 0.74110(7) 0.0354 Uani 1.0000 N
N6 0.73043(14) 0.60456(13) 0.67755(7) 0.0322 Uani 1.0000 N
N9 0.84399(13) 0.45616(13) 0.60555(7) 0.0311 Uani 1.0000 N
N23 0.78724(14) 0.34421(14) 0.45083(7) 0.0330 Uani 1.0000 N
N26 0.94079(13) 0.19907(14) 0.53911(7) 0.0324 Uani 1.0000 N
N29 0.69156(13) 0.19994(14) 0.53346(7) 0.0316 Uani 1.0000 N
N33 0.43587(13) 0.18975(13) 0.59297(7) 0.0327 Uani 1.0000 N
N36 0.63032(14) 0.07785(14) 0.67588(7) 0.0357 Uani 1.0000 N
N39 0.61641(13) 0.32455(13) 0.67423(7) 0.0320 Uani 1.0000 N
C1 0.96370(16) 0.46578(17) 0.64070(10) 0.0365 Uani 1.0000 C
C2 0.98434(17) 0.40731(18) 0.70370(10) 0.0390 Uani 1.0000 C
C3 0.9198(2) 0.3765(2) 0.79800(10) 0.0488 Uani 1.0000 C
C4 0.91147(19) 0.56525(18) 0.75620(10) 0.0425 Uani 1.0000 C
C5 0.7938(2) 0.62240(18) 0.74197(9) 0.0425 Uani 1.0000 C
C6 0.61001(18) 0.64333(18) 0.66796(11) 0.0423 Uani 1.0000 C
C7 0.78649(17) 0.65304(16) 0.63072(9) 0.0338 Uani 1.0000 C
C8 0.79566(17) 0.56368(16) 0.58137(9) 0.0328 Uani 1.0000 C
C21 0.62227(16) 0.23813(18) 0.47364(9) 0.0356 Uani 1.0000 C
C22 0.69095(17) 0.26742(18) 0.42479(9) 0.0367 Uani 1.0000 C
C23 0.7622(2) 0.45917(18) 0.42870(10) 0.0418 Uani 1.0000 C
C24 0.89995(18) 0.30744(19) 0.44075(9) 0.0386 Uani 1.0000 C
C25 0.93911(18) 0.19640(18) 0.47190(9) 0.0392 Uani 1.0000 C
C26 1.06021(18) 0.2077(2) 0.57631(11) 0.0444 Uani 1.0000 C
C27 0.88087(18) 0.10238(16) 0.56010(10) 0.0380 Uani 1.0000 C
C28 0.75240(18) 0.09539(16) 0.52809(9) 0.0363 Uani 1.0000 C
C31 0.49917(17) 0.36662(17) 0.65170(10) 0.0374 Uani 1.0000 C
C32 0.40340(17) 0.27553(17) 0.63410(10) 0.0376 Uani 1.0000 C
C33 0.37029(17) 0.2041(2) 0.52870(10) 0.0416 Uani 1.0000 C
C34 0.42730(18) 0.07276(17) 0.61340(10) 0.0392 Uani 1.0000 C
C35 0.50931(19) 0.04908(18) 0.67590(10) 0.0430 Uani 1.0000 C
C36 0.6973(2) -0.02415(19) 0.67185(12) 0.0516 Uani 1.0000 C
C37 0.6868(2) 0.1474(2) 0.72999(9) 0.0445 Uani 1.0000 C
C38 0.62923(19) 0.26211(19) 0.73209(9) 0.0408 Uani 1.0000 C
H11 0.98341 0.54758 0.6474 0.0441 Uiso 1.0000 H
H12 1.01524 0.43069 0.6160 0.0441 Uiso 1.0000 H
H21 1.06503 0.42442 0.7273 0.0452 Uiso 1.0000 H
H22 0.97563 0.32405 0.6967 0.0452 Uiso 1.0000 H
H31 0.8642 0.4022 0.8229 0.0560 Uiso 1.0000 H
H32 1.0009 0.3864 0.8231 0.0560 Uiso 1.0000 H
H33 0.9057 0.2950 0.7870 0.0560 Uiso 1.0000 H
H41 0.94766 0.57432 0.8014 0.0489 Uiso 1.0000 H
H42 0.96135 0.60244 0.7312 0.0489 Uiso 1.0000 H
H51 0.8051 0.70532 0.74944 0.0509 Uiso 1.0000 H
H52 0.7470 0.59111 0.77033 0.0509 Uiso 1.0000 H
H61 0.56863 0.63027 0.62373 0.0515 Uiso 1.0000 H
H62 0.60910 0.72574 0.67764 0.0515 Uiso 1.0000 H
H63 0.57036 0.60042 0.69602 0.0515 Uiso 1.0000 H
H71 0.86594 0.67957 0.65164 0.0406 Uiso 1.0000 H
H72 0.73967 0.71839 0.61002 0.0406 Uiso 1.0000 H
H81 0.84573 0.59525 0.55480 0.0396 Uiso 1.0000 H
H82 0.71604 0.54987 0.55532 0.0396 Uiso 1.0000 H
H211 0.57853 0.30695 0.48101 0.0418 Uiso 1.0000 H
H212 0.56639 0.17663 0.45630 0.0418 Uiso 1.0000 H
H221 0.72258 0.19648 0.41061 0.0440 Uiso 1.0000 H
H222 0.63802 0.30485 0.38859 0.0440 Uiso 1.0000 H
H231 0.8293 0.50897 0.4472 0.0505 Uiso 1.0000 H
H232 0.6913 0.48694 0.4412 0.0505 Uiso 1.0000 H
H233 0.7487 0.46063 0.3823 0.0505 Uiso 1.0000 H
H241 0.95917 0.36631 0.45780 0.0486 Uiso 1.0000 H
H242 0.89336 0.29919 0.39507 0.0486 Uiso 1.0000 H
H251 1.01893 0.17944 0.46679 0.0488 Uiso 1.0000 H
H252 0.88484 0.13570 0.45158 0.0488 Uiso 1.0000 H
H261 1.05967 0.2092 0.62144 0.0527 Uiso 1.0000 H
H262 1.09635 0.2786 0.56513 0.0527 Uiso 1.0000 H
H263 1.10588 0.1411 0.56771 0.0527 Uiso 1.0000 H
H271 0.88809 0.10964 0.6059 0.0458 Uiso 1.0000 H
H272 0.91950 0.03120 0.5513 0.0458 Uiso 1.0000 H
H281 0.71619 0.03310 0.54754 0.0445 Uiso 1.0000 H
H282 0.74492 0.07850 0.48304 0.0445 Uiso 1.0000 H
H311 0.48006 0.41517 0.6849 0.0458 Uiso 1.0000 H
H312 0.49780 0.41341 0.6139 0.0458 Uiso 1.0000 H
H321 0.39221 0.23813 0.6728 0.0467 Uiso 1.0000 H
H322 0.32942 0.31240 0.6122 0.0467 Uiso 1.0000 H
H331 0.39416 0.1448 0.5020 0.0500 Uiso 1.0000 H
H332 0.38634 0.2805 0.5135 0.0500 Uiso 1.0000 H
H333 0.28562 0.1966 0.5268 0.0500 Uiso 1.0000 H
H341 0.34610 0.05848 0.6171 0.0473 Uiso 1.0000 H
H342 0.44651 0.02069 0.5816 0.0473 Uiso 1.0000 H
H351 0.48453 0.09480 0.7085 0.0514 Uiso 1.0000 H
H352 0.50513 -0.03302 0.6856 0.0514 Uiso 1.0000 H
H361 0.7789 -0.00295 0.67193 0.0608 Uiso 1.0000 H
H362 0.6967 -0.07382 0.70834 0.0608 Uiso 1.0000 H
H363 0.6621 -0.06548 0.63260 0.0608 Uiso 1.0000 H
H371 0.6841 0.1052 0.76877 0.0520 Uiso 1.0000 H
H372 0.7693 0.1600 0.72827 0.0520 Uiso 1.0000 H
H381 0.67780 0.30760 0.76653 0.0493 Uiso 1.0000 H
H382 0.55080 0.25012 0.74042 0.0493 Uiso 1.0000 H

loop_
_atom_site_aniso_label
_atom_site_aniso_U_11
_atom_site_aniso_U_22
_atom_site_aniso_U_33
_atom_site_aniso_U_12
_atom_site_aniso_U_13
_atom_site_aniso_U_23
Li1 0.0332(16) 0.0296(15) 0.0272(15) -0.0042(12) 0.0040(12) -0.0020(12)
Li2 0.0301(15) 0.0291(15) 0.0290(15) 0.0007(12) 0.0069(12) -0.0009(12)
Li3 0.0308(15) 0.0333(16) 0.0324(15) -0.0009(13) 0.0076(12) 0.0005(13)
N3 0.0383(9) 0.0340(9) 0.0295(8) -0.0013(7) -0.0015(6) -0.0004(7)
N6 0.0400(9) 0.0259(8) 0.0298(8) 0.0010(6) 0.0064(6) -0.0026(6)
N9 0.0322(8) 0.0295(8) 0.0314(8) -0.0029(6) 0.0073(6) -0.0011(6)
N23 0.0366(8) 0.0373(9) 0.0261(7) 0.0049(7) 0.0096(6) 0.0013(6)
N26 0.0295(8) 0.0320(8) 0.0360(8) 0.0038(7) 0.0085(6) 0.0019(7)
N29 0.0328(8) 0.0341(8) 0.0277(7) -0.0024(7) 0.0063(6) -0.0034(6)
N33 0.0275(8) 0.0312(8) 0.0386(8) -0.0039(6) 0.0062(6) 0.0013(7)
N36 0.0392(9) 0.0310(8) 0.0348(8) -0.0031(7) 0.0043(7) 0.0072(7)
N39 0.0336(8) 0.0330(8) 0.0306(8) -0.0047(7) 0.0099(6) -0.0012(6)
C1 0.0306(9) 0.0340(10) 0.0457(11) -0.0033(8) 0.0111(8) -0.0038(9)
C2 0.0310(10) 0.0355(11) 0.0457(11) -0.0021(8) -0.0011(8) -0.0020(9)
C3 0.0556(13) 0.0526(14) 0.0310(10) -0.0033(11) -0.0045(9) 0.0052(9)
C4 0.0484(12) 0.0413(11) 0.0320(10) -0.0051(9) -0.0029(9) -0.0105(9)
C5 0.0564(13) 0.0360(11) 0.0340(10) -0.0020(10) 0.0081(9) -0.0126(9)
C6 0.0411(11) 0.0340(10) 0.0534(12) 0.0028(9) 0.0151(9) -0.0025(9)
C7 0.0370(10) 0.0273(9) 0.0370(10) -0.0021(8) 0.0076(8) -0.0008(8)
C8 0.0360(10) 0.0320(10) 0.0308(9) -0.0016(8) 0.0098(7) 0.0007(8)
C21 0.0301(9) 0.0437(11) 0.0313(9) -0.0039(8) 0.0039(8) -0.0050(8)
C22 0.0390(10) 0.0454(12) 0.0252(9) 0.0022(9) 0.0059(8) -0.0027(8)
C23 0.0506(12) 0.0419(12) 0.0340(10) 0.0090(10) 0.0130(9) 0.0074(9)
C24 0.0400(10) 0.0466(12) 0.0340(10) 0.0019(9) 0.0168(8) 0.0000(9)
C25 0.0380(10) 0.0440(11) 0.0394(11) 0.0084(9) 0.0162(8) -0.0040(9)
C26 0.0340(10) 0.0455(12) 0.0523(13) 0.0077(9) 0.0071(9) 0.0040(10)
C27 0.0457(11) 0.0273(9) 0.0408(11) 0.0054(8) 0.0096(9) 0.0025(8)
C28 0.0452(11) 0.0290(10) 0.0350(10) -0.0053(8) 0.0116(8) -0.0035(8)
C31 0.0388(11) 0.0310(10) 0.0454(11) -0.0037(8) 0.0151(9) -0.0062(8)
C32 0.0310(10) 0.0364(11) 0.0485(12) -0.0037(8) 0.0157(8) -0.0028(9)
C33 0.0320(10) 0.0494(12) 0.0419(11) -0.0033(9) 0.0052(8) 0.0020(10)
C34 0.0370(10) 0.0330(10) 0.0472(12) -0.0096(8) 0.0084(9) 0.0001(9)
C35 0.0512(12) 0.0336(11) 0.0448(11) -0.0115(9) 0.0122(9) 0.0097(9)
C36 0.0594(14) 0.0380(12) 0.0544(14) 0.0052(11) 0.0072(11) 0.0140(10)
C37 0.0499(12) 0.0502(13) 0.0290(10) -0.0080(10) 0.0009(8) 0.0089(9)
C38 0.0457(12) 0.0484(12) 0.0280(10) -0.0130(10) 0.0088(8) -0.0052(9)

loop_
_atom_type_symbol
_atom_type_scat_dispersion_real
_atom_type_scat_dispersion_imag
_atom_type_scat_source
'C   ' 0.0033 0.0016 International_Tables_Vol_IV_Table_2.2B
'H   ' 0.0000 0.0000 International_Tables_Vol_IV_Table_2.2B
'Li  ' 0.0000 0.0000 International_Tables_Vol_IV_Table_2.2B
'N   ' 0.0061 0.0033 International_Tables_Vol_IV_Table_2.2B

loop_
_geom_angle_atom_site_label_1
_geom_angle_atom_site_label_2
_geom_angle_atom_site_label_3
_geom_angle
_geom_angle_publ_flag
N3 Li1 N6 84.54(12) yes
N3 Li1 N9 87.55(13) yes
N6 Li1 N9 88.20(13) yes
N3 Li1 N39 123.23(16) yes
N6 Li1 N39 120.49(16) yes
N9 Li1 N39 137.34(17) yes
N9 Li2 N23 121.16(16) yes
N9 Li2 N26 124.21(15) yes
N23 Li2 N26 84.36(12) yes
N9 Li2 N29 135.27(17) yes
N23 Li2 N29 88.82(13) yes
N26 Li2 N29 88.11(13) yes
N29 Li3 N33 120.11(16) yes
N29 Li3 N36 124.31(17) yes
N33 Li3 N36 84.76(13) yes
N29 Li3 N39 136.02(18) yes
N33 Li3 N39 89.00(13) yes
N36 Li3 N39 87.70(13) yes
Li1 N3 C2 96.45(13) no
Li1 N3 C3 120.55(16) no
C2 N3 C3 110.51(17) no
Li1 N3 C4 105.22(14) no
C2 N3 C4 113.24(17) no
C3 N3 C4 110.30(16) no
Li1 N6 C5 101.93(14) no
Li1 N6 C6 113.32(15) no
C5 N6 C6 111.02(16) no
Li1 N6 C7 104.57(14) no
C5 N6 C7 114.50(16) no
C6 N6 C7 111.08(15) no
Li1 N9 Li2 103.14(14) yes
Li1 N9 C1 107.27(14) no
Li2 N9 C1 114.93(15) no
Li1 N9 C8 99.51(14) no
Li2 N9 C8 117.22(14) no
C1 N9 C8 112.47(15) no
Li2 N23 C22 103.98(14) no
Li2 N23 C23 114.35(15) no
C22 N23 C23 111.56(16) no
Li2 N23 C24 102.06(14) no
C22 N23 C24 114.13(16) no
C23 N23 C24 110.37(16) no
Li2 N26 C25 105.68(13) no
Li2 N26 C26 120.29(15) no
C25 N26 C26 110.54(16) no
Li2 N26 C27 95.49(13) no
C25 N26 C27 113.75(16) no
C26 N26 C27 110.46(16) no
Li2 N29 Li3 103.68(14) yes
Li2 N29 C21 98.98(14) no
Li3 N29 C21 117.03(15) no
Li2 N29 C28 107.08(14) no
Li3 N29 C28 115.53(15) no
C21 N29 C28 112.14(15) no
Li3 N33 C32 104.15(14) no
Li3 N33 C33 114.35(15) no
C32 N33 C33 111.32(16) no
Li3 N33 C34 101.76(14) no
C32 N33 C34 114.46(16) no
C33 N33 C34 110.42(16) no
Li3 N36 C35 105.40(14) no
Li3 N36 C36 119.58(16) no
C35 N36 C36 110.62(17) no
Li3 N36 C37 96.75(14) no
C35 N36 C37 112.79(17) no
C36 N36 C37 111.06(17) no
Li1 N39 Li3 101.75(14) yes
Li1 N39 C31 117.61(15) no
Li3 N39 C31 98.78(14) no
Li1 N39 C38 116.64(15) no
Li3 N39 C38 107.25(15) no
C31 N39 C38 111.89(15) no
N9 C1 C2 112.47(16) no
N3 C2 C1 113.20(16) no
N3 C4 C5 112.27(17) no
N6 C5 C4 112.18(16) no
N6 C7 C8 110.35(15) no
N9 C8 C7 115.42(15) no
N29 C21 C22 115.37(16) no
N23 C22 C21 110.80(15) no
N23 C24 C25 112.57(16) no
N26 C25 C24 111.78(16) no
N29 C28 C27 112.18(15) no
N26 C27 C28 113.41(16) no
N39 C31 C32 115.82(16) no
N33 C32 C31 110.71(15) no
N33 C34 C35 112.23(16) no
N36 C35 C34 112.09(16) no
N36 C37 C38 113.49(17) no
N39 C38 C37 112.47(16) no
N9 C1 H11 108.7 no
C2 C1 H11 108.7 no
N9 C1 H12 108.7 no
C2 C1 H12 108.8 no
H11 C1 H12 109.5 no
N3 C2 H21 108.6 no
C1 C2 H21 108.6 no
N3 C2 H22 108.5 no
C1 C2 H22 108.5 no
H21 C2 H22 109.5 no
N3 C3 H31 109.5 no
N3 C3 H32 109.5 no
H31 C3 H32 109.5 no
N3 C3 H33 109.4 no
H31 C3 H33 109.5 no
H32 C3 H33 109.5 no
N3 C4 H41 108.8 no
C5 C4 H41 108.7 no
N3 C4 H42 108.8 no
C5 C4 H42 108.9 no
H41 C4 H42 109.5 no
N6 C5 H51 108.8 no
C4 C5 H51 108.8 no
N6 C5 H52 108.8 no
C4 C5 H52 108.8 no
H51 C5 H52 109.5 no
N6 C6 H61 109.5 no
N6 C6 H62 109.4 no
H61 C6 H62 109.5 no
N6 C6 H63 109.5 no
H61 C6 H63 109.5 no
H62 C6 H63 109.5 no
N6 C7 H71 109.2 no
C8 C7 H71 109.3 no
N6 C7 H72 109.3 no
C8 C7 H72 109.3 no
H71 C7 H72 109.5 no
N9 C8 H81 107.9 no
C7 C8 H81 107.9 no
N9 C8 H82 108.0 no
C7 C8 H82 108.0 no
H81 C8 H82 109.5 no
N29 C21 H211 108.1 no
C22 C21 H211 108.1 no
N29 C21 H212 107.9 no
C22 C21 H212 107.9 no
H211 C21 H212 109.5 no
N23 C22 H221 109.2 no
C21 C22 H221 109.2 no
N23 C22 H222 109.1 no
C21 C22 H222 109.0 no
H221 C22 H222 109.5 no
N23 C23 H231 109.4 no
N23 C23 H232 109.5 no
H231 C23 H232 109.5 no
N23 C23 H233 109.5 no
H231 C23 H233 109.5 no
H232 C23 H233 109.5 no
N23 C24 H241 108.7 no
C25 C24 H241 108.7 no
N23 C24 H242 108.7 no
C25 C24 H242 108.7 no
H241 C24 H242 109.5 no
N26 C25 H251 108.9 no
C24 C25 H251 108.9 no
N26 C25 H252 108.9 no
C24 C25 H252 108.9 no
H251 C25 H252 109.5 no
N26 C26 H261 109.4 no
N26 C26 H262 109.5 no
H261 C26 H262 109.5 no
N26 C26 H263 109.5 no
H261 C26 H263 109.5 no
H262 C26 H263 109.5 no
N26 C27 H271 108.5 no
C28 C27 H271 108.5 no
N26 C27 H272 108.5 no
C28 C27 H272 108.5 no
H271 C27 H272 109.5 no
N29 C28 H281 108.8 no
C27 C28 H281 108.8 no
N29 C28 H282 108.7 no
C27 C28 H282 108.8 no
H281 C28 H282 109.5 no
N39 C31 H311 107.9 no
C32 C31 H311 107.9 no
N39 C31 H312 107.8 no
C32 C31 H312 107.9 no
H311 C31 H312 109.5 no
N33 C32 H321 109.2 no
C31 C32 H321 109.2 no
N33 C32 H322 109.1 no
C31 C32 H322 109.2 no
H321 C32 H322 109.5 no
N33 C33 H331 109.5 no
N33 C33 H332 109.4 no
H331 C33 H332 109.5 no
N33 C33 H333 109.5 no
H331 C33 H333 109.5 no
H332 C33 H333 109.5 no
N33 C34 H341 108.7 no
C35 C34 H341 108.7 no
N33 C34 H342 108.8 no
C35 C34 H342 108.8 no
H341 C34 H342 109.5 no
N36 C35 H351 108.9 no
C34 C35 H351 108.9 no
N36 C35 H352 108.7 no
C34 C35 H352 108.8 no
H351 C35 H352 109.5 no
N36 C36 H361 109.4 no
N36 C36 H362 109.4 no
H361 C36 H362 109.5 no
N36 C36 H363 109.6 no
H361 C36 H363 109.5 no
H362 C36 H363 109.5 no
N36 C37 H371 108.5 no
C38 C37 H371 108.4 no
N36 C37 H372 108.4 no
C38 C37 H372 108.5 no
H371 C37 H372 109.5 no
N39 C38 H381 108.7 no
C37 C38 H381 108.7 no
N39 C38 H382 108.8 no
C37 C38 H382 108.7 no
H381 C38 H382 109.5 no

loop_
_geom_bond_atom_site_label_1
_geom_bond_atom_site_label_2
_geom_bond_site_symmetry_1
_geom_bond_site_symmetry_2
_geom_bond_distance
_geom_bond_publ_flag
Li1 N3 . . 2.188(3) yes
Li1 N6 . . 2.142(3) yes
Li1 N9 . . 2.030(3) yes
Li1 N39 . . 1.977(3) yes
Li2 N9 . . 1.975(3) yes
Li2 N23 . . 2.141(3) yes
Li2 N26 . . 2.186(3) yes
Li2 N29 . . 2.026(3) yes
Li3 N29 . . 1.988(3) yes
Li3 N33 . . 2.140(3) yes
Li3 N36 . . 2.182(4) yes
Li3 N39 . . 2.040(3) yes
N3 C2 . . 1.471(3) no
N3 C3 . . 1.464(3) no
N3 C4 . . 1.477(3) no
N6 C5 . . 1.465(2) no
N6 C6 . . 1.469(3) no
N6 C7 . . 1.471(2) no
N9 C1 . . 1.457(2) no
N9 C8 . . 1.448(2) no
N23 C22 . . 1.470(3) no
N23 C23 . . 1.455(3) no
N23 C24 . . 1.472(2) no
N26 C25 . . 1.482(2) no
N26 C26 . . 1.469(3) no
N26 C27 . . 1.479(3) no
N29 C21 . . 1.459(2) no
N29 C28 . . 1.452(3) no
N33 C32 . . 1.474(3) no
N33 C33 . . 1.464(3) no
N33 C34 . . 1.469(3) no
N36 C35 . . 1.476(3) no
N36 C36 . . 1.460(3) no
N36 C37 . . 1.480(3) no
N39 C31 . . 1.453(3) no
N39 C38 . . 1.456(3) no
C1 C2 . . 1.525(3) no
C1 H11 . . 1.000 no
C1 H12 . . 1.000 no
C2 H21 . . 1.000 no
C2 H22 . . 1.000 no
C3 H31 . . 1.000 no
C3 H32 . . 1.000 no
C3 H33 . . 1.000 no
C4 C5 . . 1.518(3) no
C4 H41 . . 1.000 no
C4 H42 . . 1.000 no
C5 H51 . . 1.000 no
C5 H52 . . 1.000 no
C6 H61 . . 1.000 no
C6 H62 . . 1.000 no
C6 H63 . . 1.000 no
C7 C8 . . 1.542(3) no
C7 H71 . . 1.000 no
C7 H72 . . 1.000 no
C8 H81 . . 1.000 no
C8 H82 . . 1.000 no
C21 C22 . . 1.536(3) no
C21 H211 . . 1.000 no
C21 H212 . . 1.000 no
C22 H221 . . 1.000 no
C22 H222 . . 1.000 no
C23 H231 . . 1.000 no
C23 H232 . . 1.000 no
C23 H233 . . 1.000 no
C24 C25 . . 1.508(3) no
C24 H241 . . 1.000 no
C24 H242 . . 1.000 no
C25 H251 . . 1.000 no
C25 H252 . . 1.000 no
C26 H261 . . 1.000 no
C26 H262 . . 1.000 no
C26 H263 . . 1.000 no
C27 C28 . . 1.528(3) no
C27 H271 . . 1.000 no
C27 H272 . . 1.000 no
C28 H281 . . 1.000 no
C28 H282 . . 1.000 no
C31 C32 . . 1.550(3) no
C31 H311 . . 1.000 no
C31 H312 . . 1.000 no
C32 H321 . . 1.000 no
C32 H322 . . 1.000 no
C33 H331 . . 1.000 no
C33 H332 . . 1.000 no
C33 H333 . . 1.000 no
C34 C35 . . 1.521(3) no
C34 H341 . . 1.000 no
C34 H342 . . 1.000 no
C35 H351 . . 1.000 no
C35 H352 . . 1.000 no
C36 H361 . . 1.000 no
C36 H362 . . 1.000 no
C36 H363 . . 1.000 no
C37 C38 . . 1.526(3) no
C37 H371 . . 1.000 no
C37 H372 . . 1.000 no
C38 H381 . . 1.000 no
C38 H382 . . 1.000 no
